data_7237714
loop_
_publ_author_name
'Nagai, Sayaka'
'Yamashita, Maho'
'Tachikawa, Takashi'
'Ubukata, Takashi'
'Asami, Masatoshi'
'Ito, Suguru'

_publ_section_title
;
 Efficient and versatile mechanochromic luminescence of
 phenanthroimidazolylbenzothiadiazoles: tricolor switching and directional
 control over the chromism
;
_journal_issue 17
_journal_name_full 'Journal of Materials Chemistry C'
_journal_page_first 4988
_journal_paper_doi 10.1039/C9TC00157C
_journal_volume 7
_journal_year 2019
_chemical_formula_moiety 'C34 H22 N4 S'
_chemical_formula_sum 'C34 H22 N4 S'
_chemical_formula_weight 518.63
_chemical_melting_point 496.6(7)
_space_group_crystal_system triclinic
_space_group_IT_number 2
_space_group_name_Hall '-P 1'
_space_group_name_H-M_alt 'P -1'
_atom_sites_solution_hydrogens geom
_atom_sites_solution_primary direct
_atom_sites_solution_secondary difmap
_audit_update_record
;
2018-12-22 deposited with the CCDC.	2019-03-08 downloaded from the CCDC.
;
_cell_angle_alpha 106.7151(6)
_cell_angle_beta 97.5581(5)
_cell_angle_gamma 110.4272(6)
_cell_formula_units_Z 4
_cell_length_a 11.68960(7)
_cell_length_b 15.16518(10)
_cell_length_c 16.54421(10)
_cell_measurement_reflns_used 34646
_cell_measurement_temperature 223
_cell_measurement_theta_max 76.12
_cell_measurement_theta_min 3.32
_cell_volume 2542.92(3)
_computing_cell_refinement 'CrysAlisPro 1.171.39.20a (Rigaku OD, 2015)'
_computing_data_collection 'CrysAlisPro 1.171.39.20a (Rigaku OD, 2015)'
_computing_data_reduction 'CrysAlisPro 1.171.39.20a (Rigaku OD, 2015)'
_computing_molecular_graphics 'CrystalStructure 4.2.5'
_computing_publication_material 'CrystalStructure 4.2.5 (Rigaku, 2017)'
_computing_structure_refinement 'SHELXL Version 2014/7 (Sheldrick, 2008)'
_computing_structure_solution 'SIR2011 (Burla, et al., 2012)'
_diffrn_ambient_temperature 223
_diffrn_detector_area_resol_mean 5.811
_diffrn_measured_fraction_theta_full 0.997
_diffrn_measured_fraction_theta_max 0.997
_diffrn_measurement_device_type 'Rigaku XtaLAB P200'
_diffrn_measurement_method \w
_diffrn_radiation_type 'Cu K\a'
_diffrn_radiation_wavelength 1.54184
_diffrn_reflns_av_R_equivalents 0.0741
_diffrn_reflns_Laue_measured_fraction_full 0.997
_diffrn_reflns_Laue_measured_fraction_max 0.997
_diffrn_reflns_limit_h_max 14
_diffrn_reflns_limit_h_min -14
_diffrn_reflns_limit_k_max 18
_diffrn_reflns_limit_k_min -18
_diffrn_reflns_limit_l_max 19
_diffrn_reflns_limit_l_min -19
_diffrn_reflns_number 61336
_diffrn_reflns_point_group_measured_fraction_full 0.997
_diffrn_reflns_point_group_measured_fraction_max 0.997
_diffrn_reflns_theta_full 67.684
_diffrn_reflns_theta_max 68.232
_diffrn_reflns_theta_min 3.332
_diffrn_standards_number 0
_exptl_absorpt_coefficient_mu 1.373
_exptl_absorpt_correction_T_max 0.771
_exptl_absorpt_correction_T_min 0.313
_exptl_absorpt_correction_type multi-scan
_exptl_absorpt_process_details
;
CrysAlisPro 1.171.39.20a (Rigaku Oxford Diffraction, 2015)
Empirical absorption correction using spherical harmonics,
 implemented in SCALE3 ABSPACK scaling algorithm.
;
_exptl_crystal_colour yellow
_exptl_crystal_density_diffrn 1.355
_exptl_crystal_density_method 'not measured'
_exptl_crystal_description prism
_exptl_crystal_F_000 1080.00
_exptl_crystal_preparation Luminescent
_exptl_crystal_recrystallization_method 'Re-crystallisation from solvent: chloroform/hexane'
_exptl_crystal_size_max 0.605
_exptl_crystal_size_mid 0.352
_exptl_crystal_size_min 0.189
_refine_diff_density_max 0.31
_refine_diff_density_min -0.56
_refine_ls_extinction_method none
_refine_ls_goodness_of_fit_ref 1.054
_refine_ls_hydrogen_treatment constr
_refine_ls_number_parameters 703
_refine_ls_number_reflns 9290
_refine_ls_number_restraints 0
_refine_ls_R_factor_all 0.0487
_refine_ls_R_factor_gt 0.0461
_refine_ls_shift/su_max 0.001
_refine_ls_structure_factor_coef Fsqd
_refine_ls_weighting_details 'w = 1/[\s^2^(Fo^2^)+(0.0774P)^2^+0.5204P] where P=(Fo^2^+2Fc^2^)/3'
_refine_ls_weighting_scheme calc
_refine_ls_wR_factor_gt 0.1273
_refine_ls_wR_factor_ref 0.1301
_reflns_Friedel_coverage 0.000
_reflns_number_gt 8446
_reflns_number_total 9290
_reflns_threshold_expression F^2^>2.0\s(F^2^)
_cod_data_source_file c9tc00157c2.cif
_cod_data_source_block sna157_C6H4Me
_cod_depositor_comments
;
The following automatic conversions were performed:

data item '_chemical_melting_point' value '495.85-497.25' was changed
to '496.6(7)' -- the average value was taken and precision was
estimated.

Automatic conversion script
Id: cif_fix_values 6909 2019-04-08 15:41:33Z antanas 
;
_cod_database_code 7237714

loop_
_space_group_symop_id
_space_group_symop_operation_xyz
1 +X,+Y,+Z
2 -X,-Y,-Z

loop_
_atom_site_label
_atom_site_type_symbol
_atom_site_fract_x
_atom_site_fract_y
_atom_site_fract_z
_atom_site_U_iso_or_equiv
_atom_site_adp_type
_atom_site_occupancy
_atom_site_site_symmetry_order
_atom_site_calc_flag
_atom_site_refinement_flags_posn
_atom_site_refinement_flags_adp
S1 S 0.30646(4) 0.97533(3) 0.81236(3) 0.05767(15) Uani 1 1 d . .
S2 S 0.13363(5) 0.05679(4) 0.64678(3) 0.06596(17) Uani 1 1 d . .
N1 N -0.03019(10) 0.61051(9) 0.61962(8) 0.0327(3) Uani 1 1 d . .
N2 N 0.11850(11) 0.58378(9) 0.69646(8) 0.0356(3) Uani 1 1 d . .
N3 N 0.21349(13) 0.85699(11) 0.76796(10) 0.0486(3) Uani 1 1 d . .
N4 N 0.39633(12) 0.98735(10) 0.74669(9) 0.0457(3) Uani 1 1 d . .
N5 N 0.53771(10) 0.39166(9) 0.88943(8) 0.0337(3) Uani 1 1 d . .
N6 N 0.39290(11) 0.41616(9) 0.80593(9) 0.0388(3) Uani 1 1 d . .
N7 N 0.24986(14) 0.16335(11) 0.70472(10) 0.0523(4) Uani 1 1 d . .
N8 N 0.04888(13) 0.04051(11) 0.71500(9) 0.0511(3) Uani 1 1 d . .
C1 C -0.09396(12) 0.53187(10) 0.64619(9) 0.0305(3) Uani 1 1 d . .
C2 C -0.22626(12) 0.47480(10) 0.63455(9) 0.0309(3) Uani 1 1 d . .
C3 C -0.32504(13) 0.48453(12) 0.58409(10) 0.0388(3) Uani 1 1 d . .
H3 H -0.3057 0.5308 0.5551 0.047 Uiso 1 1 calc R U
C4 C -0.44938(14) 0.42725(13) 0.57670(11) 0.0446(4) Uani 1 1 d . .
H4 H -0.5143 0.4337 0.5420 0.053 Uiso 1 1 calc R U
C5 C -0.47895(14) 0.36001(12) 0.62043(11) 0.0418(3) Uani 1 1 d . .
H5 H -0.5639 0.3219 0.6162 0.050 Uiso 1 1 calc R U
C6 C -0.38453(13) 0.34900(11) 0.66989(10) 0.0367(3) Uani 1 1 d . .
H6 H -0.4065 0.3034 0.6993 0.044 Uiso 1 1 calc R U
C7 C -0.25562(13) 0.40403(10) 0.67793(9) 0.0315(3) Uani 1 1 d . .
C8 C -0.15567(13) 0.38908(10) 0.72843(9) 0.0320(3) Uani 1 1 d . .
C9 C -0.18167(15) 0.32087(11) 0.77308(10) 0.0394(3) Uani 1 1 d . .
H9 H -0.2659 0.2848 0.7721 0.047 Uiso 1 1 calc R U
C10 C -0.08715(16) 0.30567(12) 0.81801(11) 0.0462(4) Uani 1 1 d . .
H10 H -0.1073 0.2596 0.8471 0.055 Uiso 1 1 calc R U
C11 C 0.03874(16) 0.35836(13) 0.82064(11) 0.0468(4) Uani 1 1 d . .
H11 H 0.1031 0.3471 0.8508 0.056 Uiso 1 1 calc R U
C12 C 0.06836(14) 0.42641(12) 0.77922(11) 0.0406(3) Uani 1 1 d . .
H12 H 0.1532 0.4619 0.7812 0.049 Uiso 1 1 calc R U
C13 C -0.02757(13) 0.44350(10) 0.73373(9) 0.0332(3) Uani 1 1 d . .
C14 C 0.00016(12) 0.51720(10) 0.69278(9) 0.0316(3) Uani 1 1 d . .
C15 C 0.09641(13) 0.63868(11) 0.65267(10) 0.0337(3) Uani 1 1 d . .
C16 C 0.19599(12) 0.71905(11) 0.63712(10) 0.0336(3) Uani 1 1 d . .
C17 C 0.24561(14) 0.69815(11) 0.56779(10) 0.0381(3) Uani 1 1 d . .
H17 H 0.2088 0.6324 0.5259 0.046 Uiso 1 1 calc R U
C18 C 0.35074(14) 0.77142(11) 0.55584(10) 0.0380(3) Uani 1 1 d . .
H18 H 0.3811 0.7517 0.5068 0.046 Uiso 1 1 calc R U
C19 C 0.40986(12) 0.86937(10) 0.61237(9) 0.0325(3) Uani 1 1 d . .
C20 C 0.35635(13) 0.89581(11) 0.68413(9) 0.0344(3) Uani 1 1 d . .
C21 C 0.25100(13) 0.82077(11) 0.69672(10) 0.0355(3) Uani 1 1 d . .
C22 C 0.52342(12) 0.94231(10) 0.60011(9) 0.0324(3) Uani 1 1 d . .
C23 C 0.61367(14) 0.91041(11) 0.56985(10) 0.0389(3) Uani 1 1 d . .
H23 H 0.6018 0.8428 0.5574 0.047 Uiso 1 1 calc R U
C24 C 0.72018(14) 0.97708(12) 0.55800(11) 0.0413(3) Uani 1 1 d . .
H24 H 0.7800 0.9540 0.5381 0.050 Uiso 1 1 calc R U
C25 C 0.74102(13) 1.07734(11) 0.57474(10) 0.0382(3) Uani 1 1 d . .
C26 C 0.64925(14) 1.10787(11) 0.60288(10) 0.0380(3) Uani 1 1 d . .
H26 H 0.6597 1.1748 0.6130 0.046 Uiso 1 1 calc R U
C27 C 0.54309(13) 1.04252(11) 0.61633(9) 0.0352(3) Uani 1 1 d . .
H27 H 0.4838 1.0659 0.6366 0.042 Uiso 1 1 calc R U
C28 C 0.85890(16) 1.15055(13) 0.56453(13) 0.0531(4) Uani 1 1 d . .
H28A H 0.8564 1.2164 0.5791 0.064 Uiso 1 1 calc R U
H28B H 0.9323 1.1551 0.6033 0.064 Uiso 1 1 calc R U
H28C H 0.8641 1.1273 0.5046 0.064 Uiso 1 1 calc R U
C29 C -0.08000(12) 0.66028(10) 0.57143(9) 0.0325(3) Uani 1 1 d . .
C30 C -0.08547(13) 0.74969(11) 0.61658(11) 0.0390(3) Uani 1 1 d . .
H30 H -0.0562 0.7779 0.6778 0.047 Uiso 1 1 calc R U
C31 C -0.13434(15) 0.79799(12) 0.57144(12) 0.0484(4) Uani 1 1 d . .
H31 H -0.1391 0.8588 0.6019 0.058 Uiso 1 1 calc R U
C32 C -0.17607(14) 0.75654(13) 0.48149(12) 0.0495(4) Uani 1 1 d . .
H32 H -0.2100 0.7890 0.4509 0.059 Uiso 1 1 calc R U
C33 C -0.16839(16) 0.66833(14) 0.43633(12) 0.0523(4) Uani 1 1 d . .
H33 H -0.1961 0.6411 0.3750 0.063 Uiso 1 1 calc R U
C34 C -0.11960(16) 0.61903(13) 0.48110(11) 0.0449(4) Uani 1 1 d . .
H34 H -0.1136 0.5588 0.4505 0.054 Uiso 1 1 calc R U
C35 C 0.60350(12) 0.47554(10) 0.86912(9) 0.0324(3) Uani 1 1 d . .
C36 C 0.73612(12) 0.53605(10) 0.88577(9) 0.0328(3) Uani 1 1 d . .
C37 C 0.83358(13) 0.52556(12) 0.93637(10) 0.0399(3) Uani 1 1 d . .
H37 H 0.8132 0.4777 0.9636 0.048 Uiso 1 1 calc R U
C38 C 0.95855(14) 0.58454(13) 0.94652(11) 0.0472(4) Uani 1 1 d . .
H38 H 1.0227 0.5775 0.9814 0.057 Uiso 1 1 calc R U
C39 C 0.98987(14) 0.65424(13) 0.90541(12) 0.0485(4) Uani 1 1 d . .
H39 H 1.0752 0.6930 0.9111 0.058 Uiso 1 1 calc R U
C40 C 0.89679(14) 0.66671(12) 0.85657(11) 0.0427(4) Uani 1 1 d . .
H40 H 0.9197 0.7144 0.8293 0.051 Uiso 1 1 calc R U
C41 C 0.76780(13) 0.61037(11) 0.84597(10) 0.0353(3) Uani 1 1 d . .
C42 C 0.66959(14) 0.62646(11) 0.79500(10) 0.0383(3) Uani 1 1 d . .
C43 C 0.69796(17) 0.70041(14) 0.75647(13) 0.0525(4) Uani 1 1 d . .
H43 H 0.7828 0.7436 0.7658 0.063 Uiso 1 1 calc R U
C44 C 0.60461(19) 0.71077(16) 0.70563(15) 0.0642(5) Uani 1 1 d . .
H44 H 0.6262 0.7593 0.6791 0.077 Uiso 1 1 calc R U
C45 C 0.47834(19) 0.65013(16) 0.69301(15) 0.0644(5) Uani 1 1 d . .
H45 H 0.4149 0.6580 0.6583 0.077 Uiso 1 1 calc R U
C46 C 0.44631(16) 0.57906(14) 0.73109(13) 0.0511(4) Uani 1 1 d . .
H46 H 0.3607 0.5392 0.7236 0.061 Uiso 1 1 calc R U
C47 C 0.54100(14) 0.56547(11) 0.78133(10) 0.0382(3) Uani 1 1 d . .
C48 C 0.51148(13) 0.48845(11) 0.81853(10) 0.0350(3) Uani 1 1 d . .
C49 C 0.41225(13) 0.35986(11) 0.84883(10) 0.0350(3) Uani 1 1 d . .
C50 C 0.30854(13) 0.27684(11) 0.85787(10) 0.0354(3) Uani 1 1 d . .
C51 C 0.27693(14) 0.28359(12) 0.93513(10) 0.0413(3) Uani 1 1 d . .
H51 H 0.3334 0.3355 0.9866 0.050 Uiso 1 1 calc R U
C52 C 0.16160(14) 0.21491(12) 0.94070(10) 0.0417(3) Uani 1 1 d . .
H52 H 0.1447 0.2243 0.9958 0.050 Uiso 1 1 calc R U
C53 C 0.07370(13) 0.13582(11) 0.87017(10) 0.0354(3) Uani 1 1 d . .
C54 C 0.11091(13) 0.11999(11) 0.78989(10) 0.0372(3) Uani 1 1 d . .
C55 C 0.22687(13) 0.19034(11) 0.78376(10) 0.0369(3) Uani 1 1 d . .
C56 C -0.05165(13) 0.07374(11) 0.87711(10) 0.0378(3) Uani 1 1 d . .
C57 C -0.06677(15) 0.06155(14) 0.95571(12) 0.0504(4) Uani 1 1 d . .
H57 H 0.0040 0.0914 1.0040 0.060 Uiso 1 1 calc R U
C58 C -0.18369(17) 0.00649(15) 0.96438(13) 0.0587(5) Uani 1 1 d . .
H58 H -0.1906 -0.0010 1.0182 0.070 Uiso 1 1 calc R U
C59 C -0.29113(15) -0.03798(14) 0.89524(13) 0.0525(4) Uani 1 1 d . .
C60 C -0.27686(15) -0.02352(14) 0.81766(13) 0.0523(4) Uani 1 1 d . .
H60 H -0.3484 -0.0511 0.7703 0.063 Uiso 1 1 calc R U
C61 C -0.15992(14) 0.03047(12) 0.80797(11) 0.0456(4) Uani 1 1 d . .
H61 H -0.1533 0.0381 0.7541 0.055 Uiso 1 1 calc R U
C62 C -0.41818(19) -0.10021(19) 0.90432(17) 0.0773(7) Uani 1 1 d . .
H62A H -0.4094 -0.1017 0.9630 0.093 Uiso 1 1 calc R U
H62B H -0.4771 -0.0705 0.8934 0.093 Uiso 1 1 calc R U
H62C H -0.4496 -0.1684 0.8624 0.093 Uiso 1 1 calc R U
C63 C 0.58365(12) 0.33827(11) 0.93557(10) 0.0340(3) Uani 1 1 d . .
C64 C 0.62975(15) 0.37887(13) 1.02545(11) 0.0450(4) Uani 1 1 d . .
H64 H 0.6334 0.4425 1.0574 0.054 Uiso 1 1 calc R U
C65 C 0.67073(16) 0.32396(15) 1.06784(12) 0.0549(5) Uani 1 1 d . .
H65 H 0.7024 0.3508 1.1289 0.066 Uiso 1 1 calc R U
C66 C 0.66535(15) 0.23126(14) 1.02132(14) 0.0550(5) Uani 1 1 d . .
H66 H 0.6937 0.1950 1.0505 0.066 Uiso 1 1 calc R U
C67 C 0.61836(15) 0.19095(13) 0.93163(13) 0.0508(4) Uani 1 1 d . .
H67 H 0.6148 0.1273 0.8999 0.061 Uiso 1 1 calc R U
C68 C 0.57636(13) 0.24428(11) 0.88824(11) 0.0406(3) Uani 1 1 d . .
H68 H 0.5433 0.2167 0.8273 0.049 Uiso 1 1 calc R U

loop_
_atom_site_aniso_label
_atom_site_aniso_U_11
_atom_site_aniso_U_22
_atom_site_aniso_U_33
_atom_site_aniso_U_23
_atom_site_aniso_U_13
_atom_site_aniso_U_12
S1 0.0535(3) 0.0474(3) 0.0549(3) 0.0041(2) 0.0273(2) 0.0078(2)
S2 0.0642(3) 0.0593(3) 0.0409(3) 0.0038(2) 0.0191(2) -0.0035(2)
N1 0.0268(6) 0.0354(6) 0.0385(6) 0.0193(5) 0.0081(5) 0.0110(5)
N2 0.0271(6) 0.0367(6) 0.0436(7) 0.0199(5) 0.0073(5) 0.0099(5)
N3 0.0416(7) 0.0478(8) 0.0503(8) 0.0136(6) 0.0205(6) 0.0116(6)
N4 0.0397(7) 0.0402(7) 0.0474(8) 0.0098(6) 0.0151(6) 0.0087(6)
N5 0.0252(5) 0.0342(6) 0.0380(6) 0.0139(5) 0.0073(5) 0.0073(5)
N6 0.0256(6) 0.0381(7) 0.0498(7) 0.0175(6) 0.0085(5) 0.0088(5)
N7 0.0496(8) 0.0514(8) 0.0437(8) 0.0150(6) 0.0184(6) 0.0059(7)
N8 0.0464(8) 0.0453(8) 0.0422(8) 0.0096(6) 0.0108(6) 0.0018(6)
C1 0.0277(6) 0.0316(7) 0.0330(7) 0.0139(6) 0.0089(5) 0.0106(5)
C2 0.0275(7) 0.0326(7) 0.0320(7) 0.0113(5) 0.0082(5) 0.0118(5)
C3 0.0308(7) 0.0440(8) 0.0449(8) 0.0206(7) 0.0088(6) 0.0156(6)
C4 0.0293(7) 0.0513(9) 0.0538(10) 0.0204(8) 0.0075(6) 0.0171(7)
C5 0.0264(7) 0.0443(8) 0.0502(9) 0.0133(7) 0.0124(6) 0.0114(6)
C6 0.0321(7) 0.0362(7) 0.0394(8) 0.0130(6) 0.0135(6) 0.0102(6)
C7 0.0302(7) 0.0328(7) 0.0297(7) 0.0097(6) 0.0099(5) 0.0113(6)
C8 0.0322(7) 0.0323(7) 0.0300(7) 0.0119(5) 0.0088(5) 0.0105(6)
C9 0.0392(8) 0.0394(8) 0.0377(8) 0.0184(6) 0.0109(6) 0.0097(6)
C10 0.0518(9) 0.0436(9) 0.0454(9) 0.0263(7) 0.0098(7) 0.0147(7)
C11 0.0461(9) 0.0489(9) 0.0495(9) 0.0253(8) 0.0048(7) 0.0206(7)
C12 0.0341(7) 0.0421(8) 0.0455(9) 0.0202(7) 0.0060(6) 0.0135(6)
C13 0.0328(7) 0.0333(7) 0.0329(7) 0.0139(6) 0.0074(6) 0.0116(6)
C14 0.0273(6) 0.0323(7) 0.0351(7) 0.0142(6) 0.0082(5) 0.0102(5)
C15 0.0277(7) 0.0346(7) 0.0391(8) 0.0155(6) 0.0091(6) 0.0110(6)
C16 0.0272(6) 0.0351(7) 0.0401(8) 0.0187(6) 0.0071(6) 0.0110(6)
C17 0.0400(8) 0.0314(7) 0.0395(8) 0.0129(6) 0.0111(6) 0.0101(6)
C18 0.0397(8) 0.0369(7) 0.0393(8) 0.0169(6) 0.0155(6) 0.0133(6)
C19 0.0296(7) 0.0357(7) 0.0349(7) 0.0175(6) 0.0077(5) 0.0127(6)
C20 0.0287(7) 0.0352(7) 0.0374(8) 0.0141(6) 0.0069(6) 0.0104(6)
C21 0.0288(7) 0.0405(8) 0.0379(8) 0.0164(6) 0.0102(6) 0.0124(6)
C22 0.0298(7) 0.0373(7) 0.0313(7) 0.0168(6) 0.0069(5) 0.0117(6)
C23 0.0391(8) 0.0388(8) 0.0487(9) 0.0240(7) 0.0152(7) 0.0189(6)
C24 0.0356(7) 0.0495(9) 0.0515(9) 0.0278(7) 0.0167(7) 0.0220(7)
C25 0.0318(7) 0.0423(8) 0.0396(8) 0.0202(6) 0.0072(6) 0.0104(6)
C26 0.0394(8) 0.0321(7) 0.0402(8) 0.0147(6) 0.0091(6) 0.0111(6)
C27 0.0332(7) 0.0366(7) 0.0362(7) 0.0144(6) 0.0089(6) 0.0137(6)
C28 0.0417(9) 0.0513(10) 0.0682(12) 0.0287(9) 0.0206(8) 0.0129(8)
C29 0.0258(6) 0.0357(7) 0.0381(7) 0.0198(6) 0.0083(5) 0.0096(5)
C30 0.0329(7) 0.0405(8) 0.0426(8) 0.0159(6) 0.0065(6) 0.0141(6)
C31 0.0385(8) 0.0404(8) 0.0653(11) 0.0224(8) 0.0036(7) 0.0158(7)
C32 0.0344(8) 0.0486(9) 0.0649(11) 0.0349(8) 0.0003(7) 0.0089(7)
C33 0.0458(9) 0.0625(11) 0.0407(9) 0.0271(8) 0.0016(7) 0.0096(8)
C34 0.0492(9) 0.0445(9) 0.0390(8) 0.0166(7) 0.0100(7) 0.0160(7)
C35 0.0270(7) 0.0322(7) 0.0343(7) 0.0108(6) 0.0096(5) 0.0080(5)
C36 0.0271(7) 0.0340(7) 0.0321(7) 0.0085(6) 0.0091(5) 0.0087(5)
C37 0.0296(7) 0.0437(8) 0.0426(8) 0.0162(7) 0.0082(6) 0.0103(6)
C38 0.0276(7) 0.0558(10) 0.0504(10) 0.0169(8) 0.0052(6) 0.0115(7)
C39 0.0270(7) 0.0540(10) 0.0531(10) 0.0162(8) 0.0120(7) 0.0052(7)
C40 0.0334(8) 0.0426(8) 0.0453(9) 0.0156(7) 0.0142(6) 0.0063(6)
C41 0.0301(7) 0.0356(7) 0.0337(7) 0.0097(6) 0.0107(6) 0.0074(6)
C42 0.0357(7) 0.0377(8) 0.0417(8) 0.0153(6) 0.0136(6) 0.0128(6)
C43 0.0455(9) 0.0500(10) 0.0676(12) 0.0326(9) 0.0201(8) 0.0144(8)
C44 0.0619(11) 0.0620(12) 0.0867(15) 0.0494(11) 0.0221(10) 0.0263(10)
C45 0.0539(11) 0.0699(12) 0.0868(15) 0.0485(12) 0.0137(10) 0.0301(10)
C46 0.0393(8) 0.0515(10) 0.0674(11) 0.0288(9) 0.0109(8) 0.0192(7)
C47 0.0341(7) 0.0369(8) 0.0442(8) 0.0160(6) 0.0120(6) 0.0133(6)
C48 0.0273(7) 0.0346(7) 0.0408(8) 0.0131(6) 0.0095(6) 0.0100(6)
C49 0.0250(6) 0.0337(7) 0.0415(8) 0.0113(6) 0.0087(6) 0.0084(5)
C50 0.0257(6) 0.0350(7) 0.0430(8) 0.0147(6) 0.0084(6) 0.0089(6)
C51 0.0295(7) 0.0424(8) 0.0403(8) 0.0087(6) 0.0076(6) 0.0070(6)
C52 0.0342(7) 0.0463(9) 0.0378(8) 0.0135(7) 0.0122(6) 0.0088(6)
C53 0.0295(7) 0.0371(7) 0.0396(8) 0.0177(6) 0.0088(6) 0.0106(6)
C54 0.0324(7) 0.0351(7) 0.0381(8) 0.0135(6) 0.0073(6) 0.0073(6)
C55 0.0334(7) 0.0377(7) 0.0386(8) 0.0162(6) 0.0113(6) 0.0107(6)
C56 0.0319(7) 0.0378(7) 0.0450(8) 0.0200(6) 0.0118(6) 0.0108(6)
C57 0.0363(8) 0.0629(10) 0.0514(10) 0.0307(8) 0.0106(7) 0.0117(7)
C58 0.0478(10) 0.0731(12) 0.0602(11) 0.0399(10) 0.0224(9) 0.0146(9)
C59 0.0344(8) 0.0538(10) 0.0711(12) 0.0303(9) 0.0197(8) 0.0116(7)
C60 0.0321(8) 0.0570(10) 0.0603(11) 0.0254(9) 0.0068(7) 0.0079(7)
C61 0.0347(8) 0.0501(9) 0.0476(9) 0.0229(7) 0.0081(7) 0.0088(7)
C62 0.0447(11) 0.0882(16) 0.0949(17) 0.0447(14) 0.0302(11) 0.0085(10)
C63 0.0238(6) 0.0373(7) 0.0402(8) 0.0179(6) 0.0108(5) 0.0075(5)
C64 0.0402(8) 0.0497(9) 0.0396(8) 0.0163(7) 0.0106(7) 0.0116(7)
C65 0.0387(8) 0.0714(12) 0.0481(10) 0.0331(9) 0.0054(7) 0.0078(8)
C66 0.0316(8) 0.0578(11) 0.0797(13) 0.0451(10) 0.0090(8) 0.0086(7)
C67 0.0368(8) 0.0420(9) 0.0763(12) 0.0281(8) 0.0160(8) 0.0132(7)
C68 0.0322(7) 0.0398(8) 0.0475(9) 0.0168(7) 0.0133(6) 0.0103(6)

loop_
_atom_type_symbol
_atom_type_description
_atom_type_scat_dispersion_real
_atom_type_scat_dispersion_imag
_atom_type_scat_source
C C 0.0181 0.0091
;
International Tables for Crystallography
(Vol. C, Tables 4.2.6.8 and 6.1.1.4)
;
H H 0.0000 0.0000
;
International Tables for Crystallography
(Vol. C, Table 6.1.1.4)
;
N N 0.0311 0.0180
;
International Tables for Crystallography
(Vol. C, Tables 4.2.6.8 and 6.1.1.4)
;
S S 0.3331 0.5567
;
International Tables for Crystallography
(Vol. C, Tables 4.2.6.8 and 6.1.1.4)
;

loop_
_geom_angle_atom_site_label_1
_geom_angle_atom_site_label_2
_geom_angle_atom_site_label_3
_geom_angle
N4 S1 N3 101.51(7)
N8 S2 N7 101.53(7)
C15 N1 C1 106.52(11)
C15 N1 C29 123.88(11)
C1 N1 C29 129.51(11)
C15 N2 C14 104.61(11)
C21 N3 S1 105.74(10)
C20 N4 S1 106.50(10)
C49 N5 C35 106.07(11)
C49 N5 C63 123.31(11)
C35 N5 C63 130.39(11)
C49 N6 C48 104.60(12)
C55 N7 S2 105.66(10)
C54 N8 S2 106.40(10)
C14 C1 N1 104.75(11)
C14 C1 C2 123.03(12)
N1 C1 C2 132.20(12)
C3 C2 C7 119.58(12)
C3 C2 C1 124.57(13)
C7 C2 C1 115.85(12)
C4 C3 C2 120.86(14)
C4 C3 H3 119.6
C2 C3 H3 119.6
C3 C4 C5 120.02(14)
C3 C4 H4 120.0
C5 C4 H4 120.0
C6 C5 C4 120.25(14)
C6 C5 H5 119.9
C4 C5 H5 119.9
C5 C6 C7 122.04(14)
C5 C6 H6 119.0
C7 C6 H6 119.0
C6 C7 C2 117.21(12)
C6 C7 C8 121.58(13)
C2 C7 C8 121.22(12)
C9 C8 C13 117.12(13)
C9 C8 C7 122.50(13)
C13 C8 C7 120.38(12)
C10 C9 C8 121.74(14)
C10 C9 H9 119.1
C8 C9 H9 119.1
C9 C10 C11 120.26(14)
C9 C10 H10 119.9
C11 C10 H10 119.9
C12 C11 C10 119.92(14)
C12 C11 H11 120.0
C10 C11 H11 120.0
C11 C12 C13 120.37(14)
C11 C12 H12 119.8
C13 C12 H12 119.8
C12 C13 C8 120.55(13)
C12 C13 C14 121.97(13)
C8 C13 C14 117.48(12)
C1 C14 N2 111.43(12)
C1 C14 C13 121.90(12)
N2 C14 C13 126.63(12)
N2 C15 N1 112.68(12)
N2 C15 C16 124.15(12)
N1 C15 C16 123.11(12)
C17 C16 C21 116.61(13)
C17 C16 C15 121.25(13)
C21 C16 C15 122.00(13)
C16 C17 C18 122.83(14)
C16 C17 H17 118.6
C18 C17 H17 118.6
C19 C18 C17 123.09(14)
C19 C18 H18 118.5
C17 C18 H18 118.5
C18 C19 C20 115.82(12)
C18 C19 C22 121.46(13)
C20 C19 C22 122.71(13)
N4 C20 C19 126.55(13)
N4 C20 C21 112.64(13)
C19 C20 C21 120.79(13)
N3 C21 C16 125.64(13)
N3 C21 C20 113.61(13)
C16 C21 C20 120.75(13)
C27 C22 C23 118.00(12)
C27 C22 C19 122.21(12)
C23 C22 C19 119.79(12)
C24 C23 C22 120.75(13)
C24 C23 H23 119.6
C22 C23 H23 119.6
C23 C24 C25 121.59(14)
C23 C24 H24 119.2
C25 C24 H24 119.2
C24 C25 C26 117.26(13)
C24 C25 C28 121.52(14)
C26 C25 C28 121.22(14)
C27 C26 C25 121.87(13)
C27 C26 H26 119.1
C25 C26 H26 119.1
C26 C27 C22 120.50(13)
C26 C27 H27 119.7
C22 C27 H27 119.7
C25 C28 H28A 109.5
C25 C28 H28B 109.5
H28A C28 H28B 109.5
C25 C28 H28C 109.5
H28A C28 H28C 109.5
H28B C28 H28C 109.5
C30 C29 C34 120.97(13)
C30 C29 N1 118.88(13)
C34 C29 N1 120.14(13)
C29 C30 C31 119.68(15)
C29 C30 H30 120.2
C31 C30 H30 120.2
C32 C31 C30 119.75(16)
C32 C31 H31 120.1
C30 C31 H31 120.1
C33 C32 C31 120.57(15)
C33 C32 H32 119.7
C31 C32 H32 119.7
C32 C33 C34 120.15(16)
C32 C33 H33 119.9
C34 C33 H33 119.9
C29 C34 C33 118.86(16)
C29 C34 H34 120.6
C33 C34 H34 120.6
C48 C35 N5 104.74(12)
C48 C35 C36 122.47(13)
N5 C35 C36 132.59(13)
C37 C36 C41 119.20(13)
C37 C36 C35 124.70(13)
C41 C36 C35 116.09(13)
C38 C37 C36 120.88(15)
C38 C37 H37 119.6
C36 C37 H37 119.6
C37 C38 C39 120.13(15)
C37 C38 H38 119.9
C39 C38 H38 119.9
C40 C39 C38 120.13(14)
C40 C39 H39 119.9
C38 C39 H39 119.9
C39 C40 C41 122.03(15)
C39 C40 H40 119.0
C41 C40 H40 119.0
C40 C41 C36 117.55(14)
C40 C41 C42 121.18(14)
C36 C41 C42 121.26(12)
C43 C42 C47 117.27(14)
C43 C42 C41 122.52(14)
C47 C42 C41 120.20(13)
C44 C43 C42 121.40(16)
C44 C43 H43 119.3
C42 C43 H43 119.3
C43 C44 C45 120.51(17)
C43 C44 H44 119.7
C45 C44 H44 119.7
C46 C45 C44 120.05(17)
C46 C45 H45 120.0
C44 C45 H45 120.0
C45 C46 C47 120.15(16)
C45 C46 H46 119.9
C47 C46 H46 119.9
C46 C47 C42 120.57(14)
C46 C47 C48 121.81(14)
C42 C47 C48 117.60(13)
N6 C48 C35 111.62(12)
N6 C48 C47 126.02(13)
C35 C48 C47 122.29(13)
N6 C49 N5 112.96(12)
N6 C49 C50 122.79(12)
N5 C49 C50 124.06(13)
C51 C50 C55 116.46(13)
C51 C50 C49 121.92(14)
C55 C50 C49 121.22(13)
C50 C51 C52 122.30(14)
C50 C51 H51 118.8
C52 C51 H51 118.8
C53 C52 C51 123.60(14)
C53 C52 H52 118.2
C51 C52 H52 118.2
C52 C53 C54 115.20(13)
C52 C53 C56 121.67(14)
C54 C53 C56 123.11(13)
N8 C54 C53 126.28(13)
N8 C54 C55 112.68(13)
C53 C54 C55 121.01(13)
N7 C55 C50 125.46(13)
N7 C55 C54 113.72(13)
C50 C55 C54 120.76(13)
C57 C56 C61 117.31(14)
C57 C56 C53 120.41(14)
C61 C56 C53 122.17(13)
C58 C57 C56 121.36(16)
C58 C57 H57 119.3
C56 C57 H57 119.3
C57 C58 C59 121.39(17)
C57 C58 H58 119.3
C59 C58 H58 119.3
C60 C59 C58 117.33(15)
C60 C59 C62 121.45(18)
C58 C59 C62 121.22(18)
C59 C60 C61 121.72(16)
C59 C60 H60 119.1
C61 C60 H60 119.1
C60 C61 C56 120.86(15)
C60 C61 H61 119.6
C56 C61 H61 119.6
C59 C62 H62A 109.5
C59 C62 H62B 109.5
H62A C62 H62B 109.5
C59 C62 H62C 109.5
H62A C62 H62C 109.5
H62B C62 H62C 109.5
C68 C63 C64 120.92(14)
C68 C63 N5 118.44(13)
C64 C63 N5 120.61(14)
C63 C64 C65 118.89(17)
C63 C64 H64 120.6
C65 C64 H64 120.6
C66 C65 C64 120.60(17)
C66 C65 H65 119.7
C64 C65 H65 119.7
C65 C66 C67 120.14(16)
C65 C66 H66 119.9
C67 C66 H66 119.9
C66 C67 C68 120.11(17)
C66 C67 H67 119.9
C68 C67 H67 119.9
C63 C68 C67 119.33(16)
C63 C68 H68 120.3
C67 C68 H68 120.3

loop_
_geom_bond_atom_site_label_1
_geom_bond_atom_site_label_2
_geom_bond_distance
S1 N4 1.6118(14)
S1 N3 1.6161(14)
S2 N8 1.6125(14)
S2 N7 1.6155(15)
N1 C15 1.3723(17)
N1 C1 1.3923(17)
N1 C29 1.4404(17)
N2 C15 1.3162(18)
N2 C14 1.3800(17)
N3 C21 1.347(2)
N4 C20 1.345(2)
N5 C49 1.3768(18)
N5 C35 1.3977(17)
N5 C63 1.4415(18)
N6 C49 1.3134(19)
N6 C48 1.3779(17)
N7 C55 1.346(2)
N8 C54 1.345(2)
C1 C14 1.3786(19)
C1 C2 1.4386(18)
C2 C3 1.4100(19)
C2 C7 1.4266(19)
C3 C4 1.376(2)
C3 H3 0.9400
C4 C5 1.388(2)
C4 H4 0.9400
C5 C6 1.373(2)
C5 H5 0.9400
C6 C7 1.4109(19)
C6 H6 0.9400
C7 C8 1.4668(19)
C8 C9 1.4097(19)
C8 C13 1.4114(19)
C9 C10 1.374(2)
C9 H9 0.9400
C10 C11 1.396(2)
C10 H10 0.9400
C11 C12 1.369(2)
C11 H11 0.9400
C12 C13 1.409(2)
C12 H12 0.9400
C13 C14 1.4331(19)
C15 C16 1.4750(18)
C16 C17 1.359(2)
C16 C21 1.425(2)
C17 C18 1.4217(19)
C17 H17 0.9400
C18 C19 1.369(2)
C18 H18 0.9400
C19 C20 1.435(2)
C19 C22 1.4839(18)
C20 C21 1.4424(18)
C22 C27 1.393(2)
C22 C23 1.398(2)
C23 C24 1.382(2)
C23 H23 0.9400
C24 C25 1.389(2)
C24 H24 0.9400
C25 C26 1.391(2)
C25 C28 1.504(2)
C26 C27 1.3829(19)
C26 H26 0.9400
C27 H27 0.9400
C28 H28A 0.9700
C28 H28B 0.9700
C28 H28C 0.9700
C29 C30 1.375(2)
C29 C34 1.385(2)
C30 C31 1.384(2)
C30 H30 0.9400
C31 C32 1.380(3)
C31 H31 0.9400
C32 C33 1.372(3)
C32 H32 0.9400
C33 C34 1.392(2)
C33 H33 0.9400
C34 H34 0.9400
C35 C48 1.379(2)
C35 C36 1.4389(18)
C36 C37 1.406(2)
C36 C41 1.428(2)
C37 C38 1.378(2)
C37 H37 0.9400
C38 C39 1.387(2)
C38 H38 0.9400
C39 C40 1.369(2)
C39 H39 0.9400
C40 C41 1.4069(19)
C40 H40 0.9400
C41 C42 1.466(2)
C42 C43 1.408(2)
C42 C47 1.409(2)
C43 C44 1.370(3)
C43 H43 0.9400
C44 C45 1.389(3)
C44 H44 0.9400
C45 C46 1.367(2)
C45 H45 0.9400
C46 C47 1.405(2)
C46 H46 0.9400
C47 C48 1.432(2)
C49 C50 1.4724(19)
C50 C51 1.362(2)
C50 C55 1.424(2)
C51 C52 1.421(2)
C51 H51 0.9400
C52 C53 1.369(2)
C52 H52 0.9400
C53 C54 1.433(2)
C53 C56 1.4799(18)
C54 C55 1.4404(19)
C56 C57 1.390(2)
C56 C61 1.396(2)
C57 C58 1.382(2)
C57 H57 0.9400
C58 C59 1.388(3)
C58 H58 0.9400
C59 C60 1.384(3)
C59 C62 1.510(2)
C60 C61 1.384(2)
C60 H60 0.9400
C61 H61 0.9400
C62 H62A 0.9700
C62 H62B 0.9700
C62 H62C 0.9700
C63 C68 1.381(2)
C63 C64 1.383(2)
C64 C65 1.393(2)
C64 H64 0.9400
C65 C66 1.370(3)
C65 H65 0.9400
C66 C67 1.381(3)
C66 H66 0.9400
C67 C68 1.389(2)
C67 H67 0.9400
C68 H68 0.9400

loop_
_geom_torsion_atom_site_label_1
_geom_torsion_atom_site_label_2
_geom_torsion_atom_site_label_3
_geom_torsion_atom_site_label_4
_geom_torsion
N4 S1 N3 C21 -0.04(13)
N3 S1 N4 C20 0.15(13)
N8 S2 N7 C55 1.27(14)
N7 S2 N8 C54 -1.05(14)
C15 N1 C1 C14 -0.91(15)
C29 N1 C1 C14 -177.62(14)
C15 N1 C1 C2 177.33(15)
C29 N1 C1 C2 0.6(3)
C14 C1 C2 C3 -176.97(14)
N1 C1 C2 C3 5.1(3)
C14 C1 C2 C7 2.8(2)
N1 C1 C2 C7 -175.13(14)
C7 C2 C3 C4 0.5(2)
C1 C2 C3 C4 -179.67(14)
C2 C3 C4 C5 1.1(2)
C3 C4 C5 C6 -1.2(3)
C4 C5 C6 C7 -0.4(2)
C5 C6 C7 C2 2.0(2)
C5 C6 C7 C8 -177.81(14)
C3 C2 C7 C6 -2.0(2)
C1 C2 C7 C6 178.19(12)
C3 C2 C7 C8 177.77(13)
C1 C2 C7 C8 -2.04(19)
C6 C7 C8 C9 -1.2(2)
C2 C7 C8 C9 179.00(13)
C6 C7 C8 C13 178.54(13)
C2 C7 C8 C13 -1.2(2)
C13 C8 C9 C10 -1.7(2)
C7 C8 C9 C10 178.11(15)
C8 C9 C10 C11 0.1(3)
C9 C10 C11 C12 0.8(3)
C10 C11 C12 C13 -0.1(3)
C11 C12 C13 C8 -1.5(2)
C11 C12 C13 C14 177.28(15)
C9 C8 C13 C12 2.4(2)
C7 C8 C13 C12 -177.43(13)
C9 C8 C13 C14 -176.49(13)
C7 C8 C13 C14 3.7(2)
N1 C1 C14 N2 0.46(16)
C2 C1 C14 N2 -177.98(13)
N1 C1 C14 C13 178.13(13)
C2 C1 C14 C13 -0.3(2)
C15 N2 C14 C1 0.19(16)
C15 N2 C14 C13 -177.34(14)
C12 C13 C14 C1 178.13(14)
C8 C13 C14 C1 -3.0(2)
C12 C13 C14 N2 -4.6(2)
C8 C13 C14 N2 174.25(13)
C14 N2 C15 N1 -0.81(17)
C14 N2 C15 C16 -178.34(14)
C1 N1 C15 N2 1.12(17)
C29 N1 C15 N2 178.06(13)
C1 N1 C15 C16 178.68(13)
C29 N1 C15 C16 -4.4(2)
N2 C15 C16 C17 86.55(19)
N1 C15 C16 C17 -90.72(18)
N2 C15 C16 C21 -89.04(18)
N1 C15 C16 C21 93.68(18)
C21 C16 C17 C18 2.8(2)
C15 C16 C17 C18 -173.00(13)
C16 C17 C18 C19 -0.9(2)
C17 C18 C19 C20 -2.2(2)
C17 C18 C19 C22 176.81(13)
S1 N4 C20 C19 -178.53(12)
S1 N4 C20 C21 -0.20(15)
C18 C19 C20 N4 -178.60(14)
C22 C19 C20 N4 2.4(2)
C18 C19 C20 C21 3.20(19)
C22 C19 C20 C21 -175.82(12)
S1 N3 C21 C16 179.85(12)
S1 N3 C21 C20 -0.08(16)
C17 C16 C21 N3 178.35(14)
C15 C16 C21 N3 -5.9(2)
C17 C16 C21 C20 -1.7(2)
C15 C16 C21 C20 174.06(12)
N4 C20 C21 N3 0.19(18)
C19 C20 C21 N3 178.63(13)
N4 C20 C21 C16 -179.74(13)
C19 C20 C21 C16 -1.3(2)
C18 C19 C22 C27 141.40(15)
C20 C19 C22 C27 -39.63(19)
C18 C19 C22 C23 -37.5(2)
C20 C19 C22 C23 141.51(14)
C27 C22 C23 C24 1.1(2)
C19 C22 C23 C24 -179.97(13)
C22 C23 C24 C25 -0.6(2)
C23 C24 C25 C26 -0.9(2)
C23 C24 C25 C28 178.04(15)
C24 C25 C26 C27 1.9(2)
C28 C25 C26 C27 -177.06(15)
C25 C26 C27 C22 -1.4(2)
C23 C22 C27 C26 -0.2(2)
C19 C22 C27 C26 -179.04(13)
C15 N1 C29 C30 -78.88(18)
C1 N1 C29 C30 97.32(18)
C15 N1 C29 C34 100.11(17)
C1 N1 C29 C34 -83.69(19)
C34 C29 C30 C31 1.7(2)
N1 C29 C30 C31 -179.28(13)
C29 C30 C31 C32 -0.6(2)
C30 C31 C32 C33 -0.6(3)
C31 C32 C33 C34 0.8(3)
C30 C29 C34 C33 -1.6(2)
N1 C29 C34 C33 179.42(14)
C32 C33 C34 C29 0.4(2)
C49 N5 C35 C48 0.81(15)
C63 N5 C35 C48 175.36(14)
C49 N5 C35 C36 -173.95(15)
C63 N5 C35 C36 0.6(3)
C48 C35 C36 C37 -179.60(14)
N5 C35 C36 C37 -5.6(3)
C48 C35 C36 C41 -0.6(2)
N5 C35 C36 C41 173.40(14)
C41 C36 C37 C38 -1.2(2)
C35 C36 C37 C38 177.75(14)
C36 C37 C38 C39 -1.1(3)
C37 C38 C39 C40 1.8(3)
C38 C39 C40 C41 -0.1(3)
C39 C40 C41 C36 -2.2(2)
C39 C40 C41 C42 178.62(15)
C37 C36 C41 C40 2.8(2)
C35 C36 C41 C40 -176.26(13)
C37 C36 C41 C42 -177.99(14)
C35 C36 C41 C42 2.9(2)
C40 C41 C42 C43 -2.1(2)
C36 C41 C42 C43 178.74(15)
C40 C41 C42 C47 176.59(14)
C36 C41 C42 C47 -2.6(2)
C47 C42 C43 C44 -1.9(3)
C41 C42 C43 C44 176.83(18)
C42 C43 C44 C45 2.1(3)
C43 C44 C45 C46 -0.3(4)
C44 C45 C46 C47 -1.5(3)
C45 C46 C47 C42 1.7(3)
C45 C46 C47 C48 -176.75(18)
C43 C42 C47 C46 0.0(2)
C41 C42 C47 C46 -178.73(15)
C43 C42 C47 C48 178.51(15)
C41 C42 C47 C48 -0.2(2)
C49 N6 C48 C35 0.30(17)
C49 N6 C48 C47 177.14(15)
N5 C35 C48 N6 -0.71(17)
C36 C35 C48 N6 174.73(13)
N5 C35 C48 C47 -177.68(13)
C36 C35 C48 C47 -2.3(2)
C46 C47 C48 N6 4.6(3)
C42 C47 C48 N6 -173.90(14)
C46 C47 C48 C35 -178.90(15)
C42 C47 C48 C35 2.6(2)
C48 N6 C49 N5 0.26(17)
C48 N6 C49 C50 175.55(14)
C35 N5 C49 N6 -0.70(17)
C63 N5 C49 N6 -175.73(13)
C35 N5 C49 C50 -175.92(13)
C63 N5 C49 C50 9.1(2)
N6 C49 C50 C51 -108.02(18)
N5 C49 C50 C51 66.7(2)
N6 C49 C50 C55 64.5(2)
N5 C49 C50 C55 -120.77(16)
C55 C50 C51 C52 -7.0(2)
C49 C50 C51 C52 165.77(14)
C50 C51 C52 C53 1.0(3)
C51 C52 C53 C54 5.9(2)
C51 C52 C53 C56 -172.44(14)
S2 N8 C54 C53 -177.27(13)
S2 N8 C54 C55 0.49(17)
C52 C53 C54 N8 170.86(16)
C56 C53 C54 N8 -10.8(2)
C52 C53 C54 C55 -6.7(2)
C56 C53 C54 C55 171.63(13)
S2 N7 C55 C50 176.14(13)
S2 N7 C55 C54 -1.11(17)
C51 C50 C55 N7 -171.09(15)
C49 C50 C55 N7 16.0(2)
C51 C50 C55 C54 6.0(2)
C49 C50 C55 C54 -166.89(13)
N8 C54 C55 N7 0.4(2)
C53 C54 C55 N7 178.32(14)
N8 C54 C55 C50 -176.97(14)
C53 C54 C55 C50 0.9(2)
C52 C53 C56 C57 -28.8(2)
C54 C53 C56 C57 152.99(16)
C52 C53 C56 C61 147.32(16)
C54 C53 C56 C61 -30.9(2)
C61 C56 C57 C58 1.7(3)
C53 C56 C57 C58 177.98(17)
C56 C57 C58 C59 -0.7(3)
C57 C58 C59 C60 -1.1(3)
C57 C58 C59 C62 178.5(2)
C58 C59 C60 C61 1.9(3)
C62 C59 C60 C61 -177.69(19)
C59 C60 C61 C56 -0.9(3)
C57 C56 C61 C60 -0.9(2)
C53 C56 C61 C60 -177.12(15)
C49 N5 C63 C68 66.86(18)
C35 N5 C63 C68 -106.87(17)
C49 N5 C63 C64 -110.90(16)
C35 N5 C63 C64 75.4(2)
C68 C63 C64 C65 0.9(2)
N5 C63 C64 C65 178.62(13)
C63 C64 C65 C66 -0.1(2)
C64 C65 C66 C67 -0.4(3)
C65 C66 C67 C68 0.0(2)
C64 C63 C68 C67 -1.3(2)
N5 C63 C68 C67 -179.04(13)
C66 C67 C68 C63 0.8(2)
